data_7015360
loop_
_publ_author_name
'Cao, Gao-Juan'
'Lin, Jian'
'Fang, Wei-Hui'
'Zheng, Shou-Tian'
'Yang, Guo-Yu'

_publ_section_title
;
 Open-framework aluminoborates co-templated by two types of primary
 amines.
;
_journal_issue 12
_journal_name_full 'Dalton transactions (Cambridge, England : 2003)'
_journal_page_first 2940
_journal_page_last 2946
_journal_paper_doi 10.1039/c0dt01537g
_journal_volume 40
_journal_year 2011
_chemical_formula_sum 'C6 H20 Al B5 N2 O10'
_chemical_formula_weight 361.27
_chemical_name_systematic
;
?
;
_space_group_IT_number 61
_symmetry_cell_setting orthorhombic
_symmetry_space_group_name_Hall '-P 2ac 2ab'
_symmetry_space_group_name_H-M 'P b c a'
_atom_sites_solution_primary direct
_atom_sites_solution_secondary difmap
_audit_creation_method SHELXL-97
_cell_angle_alpha 90.00
_cell_angle_beta 90.00
_cell_angle_gamma 90.00
_cell_formula_units_Z 8
_cell_length_a 13.1331(13)
_cell_length_b 13.3590(9)
_cell_length_c 17.9234(13)
_cell_measurement_reflns_used 2791
_cell_measurement_temperature 293(2)
_cell_measurement_theta_max 27.4487
_cell_measurement_theta_min 2.4530
_cell_volume 3144.6(4)
_computing_cell_refinement 'CrystalClear (Rigaku Corp., 2000)'
_computing_data_collection 'CrystalClear (Rigaku Corp., 2000)'
_computing_data_reduction 'CrystalClear (Rigaku Corp., 2000)'
_computing_molecular_graphics SHELXTL
_computing_publication_material SHELXTL
_computing_structure_refinement 'SHELXL-97 (Sheldrick, 1997)'
_computing_structure_solution 'SHELXS-97 (Sheldrick, 1990)'
_diffrn_ambient_temperature 293(2)
_diffrn_measured_fraction_theta_full 0.997
_diffrn_measured_fraction_theta_max 0.997
_diffrn_measurement_device_type 'SCXmini CCD'
_diffrn_measurement_method dtprofit.ref
_diffrn_radiation_monochromator graphite
_diffrn_radiation_source 'fine-focus sealed tube'
_diffrn_radiation_type MoK\a
_diffrn_radiation_wavelength 0.71073
_diffrn_reflns_av_R_equivalents 0.0449
_diffrn_reflns_av_sigmaI/netI 0.0315
_diffrn_reflns_limit_h_max 17
_diffrn_reflns_limit_h_min -13
_diffrn_reflns_limit_k_max 17
_diffrn_reflns_limit_k_min -17
_diffrn_reflns_limit_l_max 23
_diffrn_reflns_limit_l_min -23
_diffrn_reflns_number 23189
_diffrn_reflns_theta_full 27.46
_diffrn_reflns_theta_max 27.46
_diffrn_reflns_theta_min 3.05
_diffrn_standards_decay_% none
_diffrn_standards_interval_count none
_diffrn_standards_interval_time none
_diffrn_standards_number none
_exptl_absorpt_coefficient_mu 0.180
_exptl_absorpt_correction_T_max 1.0000
_exptl_absorpt_correction_T_min 0.7861
_exptl_absorpt_correction_type multi-scan
_exptl_absorpt_process_details 'SADABS (Sheldrick, 1996)'
_exptl_crystal_colour Colorless
_exptl_crystal_density_diffrn 1.526
_exptl_crystal_density_method 'not measured'
_exptl_crystal_description Cubic
_exptl_crystal_F_000 1504
_exptl_crystal_size_max 0.2000
_exptl_crystal_size_mid 0.2000
_exptl_crystal_size_min 0.1000
_refine_diff_density_max 1.231
_refine_diff_density_min -0.405
_refine_diff_density_rms 0.075
_refine_ls_extinction_method none
_refine_ls_goodness_of_fit_ref 1.009
_refine_ls_hydrogen_treatment constr
_refine_ls_matrix_type full
_refine_ls_number_parameters 221
_refine_ls_number_reflns 3584
_refine_ls_number_restraints 0
_refine_ls_restrained_S_all 1.009
_refine_ls_R_factor_all 0.0669
_refine_ls_R_factor_gt 0.0570
_refine_ls_shift/su_max 0.000
_refine_ls_shift/su_mean 0.000
_refine_ls_structure_factor_coef Fsqd
_refine_ls_weighting_details 'calc w=1/[\s^2^(Fo^2^)+(0.1137P)^2^+2.0947P] where P=(Fo^2^+2Fc^2^)/3'
_refine_ls_weighting_scheme calc
_refine_ls_wR_factor_gt 0.1716
_refine_ls_wR_factor_ref 0.1848
_reflns_number_gt 3093
_reflns_number_total 3584
_reflns_threshold_expression >2sigma(I)
_cod_data_source_file c0dt01537g.txt
_cod_data_source_block 2
_cod_depositor_comments
;
The following automatic conversions were performed:
'_symmetry_cell_setting' value 'Orthorhombic' changed to 'orthorhombic'
according to '/home/saulius/struct/CIF-dictionaries/cif_core.dic'
dictionary named 'cif_core.dic' version 2.4.1 from
2010-06-29.

'_exptl_absorpt_correction_type' value 'Multi-scan' changed
to 'multi-scan' according to
'/home/saulius/struct/CIF-dictionaries/cif_core.dic' dictionary named
'cif_core.dic' version 2.4.1 from 2010-06-29.

Automatic conversion script
Id: cif_fix_enum 1555 2011-01-17 13:19:09Z saulius 
;
_cod_original_sg_symbol_H-M Pbca
_cod_database_code 7015360

loop_
_symmetry_equiv_pos_as_xyz
'x, y, z'
'-x+1/2, -y, z+1/2'
'-x, y+1/2, -z+1/2'
'x+1/2, -y+1/2, -z'
'-x, -y, -z'
'x-1/2, y, -z-1/2'
'x, -y-1/2, z-1/2'
'-x-1/2, y-1/2, z'

loop_
_atom_site_label
_atom_site_type_symbol
_atom_site_fract_x
_atom_site_fract_y
_atom_site_fract_z
_atom_site_U_iso_or_equiv
_atom_site_adp_type
_atom_site_occupancy
_atom_site_symmetry_multiplicity
_atom_site_calc_flag
_atom_site_refinement_flags
_atom_site_disorder_assembly
_atom_site_disorder_group
Al Al 0.49080(5) 0.25719(5) 0.62831(3) 0.0188(2) Uani 1 1 d . . .
B1 B 0.62964(19) 0.2162(2) 0.50363(14) 0.0237(5) Uani 1 1 d . . .
B2 B 0.78227(19) 0.1878(2) 0.42768(14) 0.0252(5) Uani 1 1 d . . .
B3 B 0.6204(2) 0.1109(2) 0.38809(14) 0.0261(5) Uani 1 1 d . . .
B4 B 0.5482(2) -0.04399(19) 0.33025(14) 0.0247(5) Uani 1 1 d . . .
B5 B 0.5417(2) 0.11243(19) 0.26054(14) 0.0240(5) Uani 1 1 d . . .
O1 O 0.59017(13) 0.25639(14) 0.56491(10) 0.0333(4) Uani 1 1 d . . .
O2 O 0.73131(13) 0.23737(14) 0.48580(10) 0.0326(4) Uani 1 1 d . . .
O3 O 0.57659(12) 0.15583(14) 0.45587(9) 0.0318(4) Uani 1 1 d . . .
O4 O 0.87998(13) 0.21236(15) 0.41779(10) 0.0368(4) Uani 1 1 d . . .
O5 O 0.73110(14) 0.11986(14) 0.38664(10) 0.0339(4) Uani 1 1 d . . .
O6 O 0.59220(15) 0.00375(13) 0.38871(9) 0.0320(4) Uani 1 1 d . . .
O7 O 0.57670(15) 0.16146(12) 0.32257(9) 0.0331(4) Uani 1 1 d . . .
O8 O 0.52111(16) -0.14016(13) 0.33104(11) 0.0392(5) Uani 1 1 d . . .
O9 O 0.52834(15) 0.00926(12) 0.26518(9) 0.0328(4) Uani 1 1 d . . .
O10 O 0.51808(15) 0.15793(13) 0.19725(10) 0.0349(4) Uani 1 1 d . . .
C2 C 0.2918(3) 0.1008(3) 0.35591(18) 0.0639(10) Uani 1 1 d . . .
H2A H 0.2470 0.1544 0.3701 0.096 Uiso 1 1 calc R . .
H2B H 0.2583 0.0588 0.3200 0.096 Uiso 1 1 calc R . .
H2C H 0.3526 0.1281 0.3343 0.096 Uiso 1 1 calc R . .
C1 C 0.3191(2) 0.0396(2) 0.42413(16) 0.0440(7) Uani 1 1 d . . .
H1A H 0.2577 0.0113 0.4456 0.053 Uiso 1 1 calc R . .
H1B H 0.3634 -0.0152 0.4097 0.053 Uiso 1 1 calc R . .
C4 C 0.4459(4) 0.1003(4) 0.9093(3) 0.0903(15) Uani 1 1 d . . .
H4A H 0.4369 0.1715 0.9111 0.136 Uiso 1 1 calc R . .
H4B H 0.4248 0.0715 0.9559 0.136 Uiso 1 1 calc R . .
H4C H 0.4055 0.0729 0.8696 0.136 Uiso 1 1 calc R . .
C3 C 0.5553(3) 0.0768(3) 0.8960(2) 0.0631(10) Uani 1 1 d . . .
H3A H 0.5645 0.0049 0.8920 0.076 Uiso 1 1 calc R . .
H3B H 0.5962 0.1008 0.9373 0.076 Uiso 1 1 calc R . .
C5 C 0.6973(3) 0.1061(3) 0.8084(2) 0.0639(10) Uani 1 1 d . . .
H5A H 0.7379 0.1218 0.8521 0.077 Uiso 1 1 calc R . .
H5B H 0.7057 0.0355 0.7976 0.077 Uiso 1 1 calc R . .
C6 C 0.7340(3) 0.1658(4) 0.7443(2) 0.0747(12) Uani 1 1 d . . .
H6A H 0.6913 0.1535 0.7018 0.112 Uiso 1 1 calc R . .
H6B H 0.8028 0.1469 0.7327 0.112 Uiso 1 1 calc R . .
H6C H 0.7319 0.2356 0.7568 0.112 Uiso 1 1 calc R . .
N1 N 0.37114(15) 0.10286(15) 0.48041(11) 0.0293(4) Uani 1 1 d . . .
H1C H 0.4305 0.1238 0.4622 0.044 Uiso 1 1 calc R . .
H1D H 0.3819 0.0673 0.5216 0.044 Uiso 1 1 calc R . .
H1E H 0.3323 0.1555 0.4912 0.044 Uiso 1 1 calc R . .
N2 N 0.5883(2) 0.1268(2) 0.82473(14) 0.0485(6) Uani 1 1 d . . .
H2D H 0.5497 0.1044 0.7867 0.058 Uiso 1 1 calc R . .
H2E H 0.5789 0.1933 0.8287 0.058 Uiso 1 1 calc R . .

loop_
_atom_site_aniso_label
_atom_site_aniso_U_11
_atom_site_aniso_U_22
_atom_site_aniso_U_33
_atom_site_aniso_U_23
_atom_site_aniso_U_13
_atom_site_aniso_U_12
Al 0.0180(4) 0.0190(4) 0.0192(4) -0.0021(2) -0.0013(2) -0.0001(2)
B1 0.0189(11) 0.0284(12) 0.0237(11) -0.0001(9) -0.0006(9) -0.0025(10)
B2 0.0214(11) 0.0297(12) 0.0246(11) -0.0004(9) 0.0024(9) -0.0017(10)
B3 0.0262(13) 0.0271(12) 0.0251(12) -0.0021(9) -0.0029(10) -0.0061(10)
B4 0.0270(12) 0.0219(11) 0.0253(12) 0.0039(9) -0.0013(9) -0.0018(10)
B5 0.0260(12) 0.0231(11) 0.0230(11) 0.0034(9) 0.0004(9) -0.0006(9)
O1 0.0247(8) 0.0457(11) 0.0295(9) -0.0090(7) 0.0052(7) -0.0015(7)
O2 0.0220(8) 0.0413(10) 0.0346(9) -0.0156(7) 0.0074(7) -0.0099(7)
O3 0.0213(8) 0.0444(10) 0.0297(9) -0.0096(7) 0.0011(7) -0.0076(7)
O4 0.0231(8) 0.0491(11) 0.0382(10) -0.0036(8) 0.0074(7) -0.0070(8)
O5 0.0277(9) 0.0398(10) 0.0342(9) -0.0137(7) 0.0061(7) -0.0041(8)
O6 0.0426(10) 0.0263(8) 0.0273(8) 0.0063(6) -0.0105(7) -0.0085(7)
O7 0.0479(11) 0.0208(8) 0.0306(9) 0.0030(6) -0.0079(8) -0.0076(7)
O8 0.0491(11) 0.0234(8) 0.0451(11) 0.0042(7) -0.0060(9) -0.0087(8)
O9 0.0531(11) 0.0216(8) 0.0237(8) 0.0008(6) -0.0116(8) -0.0048(7)
O10 0.0455(11) 0.0317(9) 0.0274(9) 0.0102(7) -0.0029(7) 0.0020(8)
C2 0.056(2) 0.098(3) 0.0380(17) -0.0092(17) -0.0100(15) 0.021(2)
C1 0.0419(15) 0.0457(16) 0.0444(15) -0.0075(12) -0.0095(12) -0.0021(13)
C4 0.096(4) 0.110(4) 0.064(3) -0.022(3) 0.010(3) -0.020(3)
C3 0.085(3) 0.0497(19) 0.055(2) -0.0087(15) -0.0030(19) -0.0115(19)
C5 0.063(2) 0.056(2) 0.072(2) -0.0104(17) -0.0198(19) 0.0212(18)
C6 0.053(2) 0.090(3) 0.081(3) 0.013(2) 0.003(2) 0.015(2)
N1 0.0265(10) 0.0303(10) 0.0310(10) 0.0002(8) -0.0003(8) 0.0021(8)
N2 0.0576(16) 0.0416(13) 0.0465(14) -0.0108(11) -0.0133(12) 0.0003(12)

loop_
_atom_type_symbol
_atom_type_description
_atom_type_scat_dispersion_real
_atom_type_scat_dispersion_imag
_atom_type_scat_source
C C 0.0033 0.0016 'International Tables Vol C Tables 4.2.6.8 and 6.1.1.4'
H H 0.0000 0.0000 'International Tables Vol C Tables 4.2.6.8 and 6.1.1.4'
B B 0.0013 0.0007 'International Tables Vol C Tables 4.2.6.8 and 6.1.1.4'
N N 0.0061 0.0033 'International Tables Vol C Tables 4.2.6.8 and 6.1.1.4'
O O 0.0106 0.0060 'International Tables Vol C Tables 4.2.6.8 and 6.1.1.4'
Al Al 0.0645 0.0514 'International Tables Vol C Tables 4.2.6.8 and 6.1.1.4'

loop_
_geom_angle_atom_site_label_1
_geom_angle_atom_site_label_2
_geom_angle_atom_site_label_3
_geom_angle
_geom_angle_site_symmetry_1
_geom_angle_site_symmetry_3
_geom_angle_publ_flag
O10 Al O4 111.47(10) 7_566 4_456 ?
O10 Al O1 108.65(9) 7_566 . ?
O4 Al O1 108.89(9) 4_456 . ?
O10 Al O8 108.21(9) 7_566 5_656 ?
O4 Al O8 109.80(10) 4_456 5_656 ?
O1 Al O8 109.81(10) . 5_656 ?
O1 B1 O3 123.9(2) . . ?
O1 B1 O2 118.6(2) . . ?
O3 B1 O2 117.5(2) . . ?
O4 B2 O5 124.9(2) . . ?
O4 B2 O2 116.1(2) . . ?
O5 B2 O2 119.0(2) . . ?
O5 B3 O7 109.7(2) . . ?
O5 B3 O3 111.78(19) . . ?
O7 B3 O3 108.6(2) . . ?
O5 B3 O6 109.2(2) . . ?
O7 B3 O6 110.63(18) . . ?
O3 B3 O6 106.88(19) . . ?
O8 B4 O6 124.0(2) . . ?
O8 B4 O9 116.9(2) . . ?
O6 B4 O9 119.2(2) . . ?
O10 B5 O7 123.7(2) . . ?
O10 B5 O9 118.4(2) . . ?
O7 B5 O9 117.9(2) . . ?
B1 O1 Al 147.17(17) . . ?
B1 O2 B2 121.87(19) . . ?
B1 O3 B3 123.91(19) . . ?
B2 O4 Al 158.92(18) . 4_556 ?
B2 O5 B3 122.9(2) . . ?
B4 O6 B3 123.81(18) . . ?
B5 O7 B3 124.00(19) . . ?
B4 O8 Al 153.96(18) . 5_656 ?
B4 O9 B5 122.20(19) . . ?
B5 O10 Al 165.92(19) . 7_565 ?
N1 C1 C2 110.5(3) . . ?
C4 C3 N2 108.7(4) . . ?
C6 C5 N2 111.5(3) . . ?
C5 N2 C3 111.2(3) . . ?

loop_
_geom_bond_atom_site_label_1
_geom_bond_atom_site_label_2
_geom_bond_distance
_geom_bond_site_symmetry_2
_geom_bond_publ_flag
Al O10 1.7150(18) 7_566 ?
Al O4 1.7224(18) 4_456 ?
Al O1 1.7304(18) . ?
Al O8 1.7319(19) 5_656 ?
B1 O1 1.328(3) . ?
B1 O3 1.367(3) . ?
B1 O2 1.402(3) . ?
B2 O4 1.337(3) . ?
B2 O5 1.347(3) . ?
B2 O2 1.404(3) . ?
B3 O5 1.458(3) . ?
B3 O7 1.472(3) . ?
B3 O3 1.472(3) . ?
B3 O6 1.479(3) . ?
B4 O8 1.333(3) . ?
B4 O6 1.356(3) . ?
B4 O9 1.391(3) . ?
B5 O10 1.324(3) . ?
B5 O7 1.370(3) . ?
B5 O9 1.392(3) . ?
O4 Al 1.7224(18) 4_556 ?
O8 Al 1.7319(19) 5_656 ?
O10 Al 1.7150(18) 7_565 ?
C2 C1 1.515(5) . ?
C1 N1 1.483(3) . ?
C4 C3 1.490(6) . ?
C3 N2 1.505(4) . ?
C5 C6 1.480(6) . ?
C5 N2 1.486(5) . ?

loop_
_geom_hbond_atom_site_label_D
_geom_hbond_atom_site_label_H
_geom_hbond_atom_site_label_A
_geom_hbond_distance_DH
_geom_hbond_distance_HA
_geom_hbond_distance_DA
_geom_hbond_angle_DHA
_geom_hbond_site_symmetry_A
N1 H1C O3 0.89 1.97 2.824(3) 160.5 .
N1 H1D O6 0.89 1.90 2.786(3) 177.5 5_656
N1 H1E O2 0.89 1.99 2.880(3) 173.3 4_456
N1 H1E O4 0.89 2.48 3.072(3) 124.0 4_456
N2 H2D O9 0.90 2.06 2.872(3) 150.3 5_656
N2 H2D O8 0.90 2.36 3.145(3) 146.4 5_656
N2 H2E O7 0.90 1.94 2.833(3) 169.5 7_566
